data_7047624
loop_
_publ_author_name
'Luo, Hai-Ying'
'Zhou, Jian'

_publ_section_title
;
 A series of new hybrid selenidostannates with metal complexes prepared in
 alkylol amines.
;
_journal_issue 41
_journal_name_full 'Dalton transactions (Cambridge, England : 2003)'
_journal_page_first 14751
_journal_page_last 14759
_journal_paper_doi 10.1039/c8dt03322f
_journal_volume 47
_journal_year 2018
_chemical_formula_moiety 'C2 H8 N2 Se4 Sn Zn2'
_chemical_formula_sum 'C2 H8 N2 Se4 Sn Zn2'
_chemical_formula_weight 625.43
_space_group_IT_number 88
_space_group_name_Hall '-I 4ad'
_space_group_name_H-M_alt 'I 41/a :2'
_symmetry_cell_setting tetragonal
_symmetry_space_group_name_Hall '-I 4ad'
_symmetry_space_group_name_H-M 'I 41/a :2'
_atom_sites_solution_hydrogens geom
_atom_sites_solution_primary direct
_atom_sites_solution_secondary difmap
_audit_creation_method SHELXL-97
_audit_update_record
;
2018-08-13 deposited with the CCDC.
2018-09-19 downloaded from the CCDC.
;
_cell_angle_alpha 90.00
_cell_angle_beta 90.00
_cell_angle_gamma 90.00
_cell_formula_units_Z 4
_cell_length_a 7.8032(3)
_cell_length_b 7.8032(3)
_cell_length_c 31.528(3)
_cell_measurement_reflns_used 3661
_cell_measurement_temperature 293(2)
_cell_measurement_theta_max 25.06
_cell_measurement_theta_min 3.25
_cell_volume 1919.7(2)
_computing_structure_refinement 'SHELXL-97 (Sheldrick, 1997)'
_computing_structure_solution 'SHELXS-97 (Sheldrick, 1990)'
_diffrn_ambient_temperature 293(2)
_diffrn_detector_area_resol_mean 7.31
_diffrn_measured_fraction_theta_full 0.994
_diffrn_measured_fraction_theta_max 0.994
_diffrn_measurement_device_type 'Rigaku Mercury'
_diffrn_measurement_method \w
_diffrn_radiation_monochromator graphite
_diffrn_radiation_source 'fine-focus sealed tube'
_diffrn_radiation_type MoK\a
_diffrn_radiation_wavelength 0.71073
_diffrn_reflns_av_R_equivalents 0.0240
_diffrn_reflns_av_sigmaI/netI 0.0224
_diffrn_reflns_limit_h_max 8
_diffrn_reflns_limit_h_min -8
_diffrn_reflns_limit_k_max 9
_diffrn_reflns_limit_k_min -8
_diffrn_reflns_limit_l_max 29
_diffrn_reflns_limit_l_min -37
_diffrn_reflns_number 3661
_diffrn_reflns_theta_full 25.06
_diffrn_reflns_theta_max 25.06
_diffrn_reflns_theta_min 3.25
_exptl_absorpt_coefficient_mu 11.322
_exptl_absorpt_correction_T_max 0.9985
_exptl_absorpt_correction_T_min 0.9979
_exptl_absorpt_correction_type multi-scan
_exptl_absorpt_process_details 'Jacobson, R. (1998) Private communication'
_exptl_crystal_colour yellow
_exptl_crystal_density_diffrn 2.164
_exptl_crystal_density_method 'not measured'
_exptl_crystal_description block
_exptl_crystal_F_000 1120
_exptl_crystal_size_max 0.11
_exptl_crystal_size_mid 0.11
_exptl_crystal_size_min 0.08
_refine_diff_density_max 1.392
_refine_diff_density_min -0.488
_refine_diff_density_rms 0.194
_refine_ls_extinction_coef 0.0011(4)
_refine_ls_extinction_expression Fc^*^=kFc[1+0.001xFc^2^\l^3^/sin(2\q)]^-1/4^
_refine_ls_extinction_method SHELXL
_refine_ls_goodness_of_fit_ref 1.063
_refine_ls_hydrogen_treatment constr
_refine_ls_matrix_type full
_refine_ls_number_parameters 46
_refine_ls_number_reflns 850
_refine_ls_number_restraints 8
_refine_ls_restrained_S_all 1.070
_refine_ls_R_factor_all 0.0825
_refine_ls_R_factor_gt 0.0553
_refine_ls_shift/su_max 0.000
_refine_ls_shift/su_mean 0.000
_refine_ls_structure_factor_coef Fsqd
_refine_ls_weighting_details 'calc w=1/[\s^2^(Fo^2^)+(0.0922P)^2^+21.3625P] where P=(Fo^2^+2Fc^2^)/3'
_refine_ls_weighting_scheme calc
_refine_ls_wR_factor_gt 0.1648
_refine_ls_wR_factor_ref 0.1853
_reflns_number_gt 576
_reflns_number_total 850
_reflns_threshold_expression >2sigma(I)
_cod_data_source_file c8dt03322f2.cif
_cod_data_source_block 5
_cod_depositor_comments 'Adding full bibliography for 7047621--7047625.cif.'
_cod_original_cell_volume 1919.8(2)
_cod_original_sg_symbol_H-M 'I 41/a'
_cod_database_code 7047624

loop_
_symmetry_equiv_pos_as_xyz
'x, y, z'
'-y+1/4, x+3/4, z+3/4'
'y+1/4, -x+1/4, z+1/4'
'-x, -y+1/2, z'
'x+1/2, y+1/2, z+1/2'
'-y+3/4, x+5/4, z+5/4'
'y+3/4, -x+3/4, z+3/4'
'-x+1/2, -y+1, z+1/2'
'-x, -y, -z'
'y-1/4, -x-3/4, -z-3/4'
'-y-1/4, x-1/4, -z-1/4'
'x, y-1/2, -z'
'-x+1/2, -y+1/2, -z+1/2'
'y+1/4, -x-1/4, -z-1/4'
'-y+1/4, x+1/4, -z+1/4'
'x+1/2, y, -z+1/2'

loop_
_atom_site_label
_atom_site_type_symbol
_atom_site_fract_x
_atom_site_fract_y
_atom_site_fract_z
_atom_site_U_iso_or_equiv
_atom_site_adp_type
_atom_site_occupancy
_atom_site_symmetry_multiplicity
_atom_site_calc_flag
_atom_site_refinement_flags
_atom_site_disorder_assembly
_atom_site_disorder_group
Sn1 Sn 1.0000 0.2500 0.6250 0.0550(6) Uani 1 4 d S . .
Se1 Se 0.743(2) 0.289(5) 0.5774(5) 0.069(4) Uani 0.48(7) 1 d P A 1
Se1' Se 0.7447(18) 0.215(5) 0.5776(4) 0.071(4) Uani 0.52(7) 1 d P A 2
Zn1 Zn 0.5000 0.2500 0.62353(5) 0.0661(7) Uani 1 2 d S . .
N1 N 0.496(3) 0.073(2) 0.6703(4) 0.066(4) Uani 0.50 1 d PDU A .
H1A H 0.3947 0.0170 0.6701 0.079 Uiso 0.50 1 calc PR . .
H1B H 0.5796 -0.0047 0.6661 0.079 Uiso 0.50 1 calc PR . .
C1 C 0.520(3) 0.1558(9) 0.7107(4) 0.081(5) Uani 0.50 1 d PDU . .
H1C H 0.6381 0.1402 0.7195 0.098 Uiso 0.50 1 calc PR A .
H1D H 0.4477 0.0999 0.7316 0.098 Uiso 0.50 1 calc PR . .

loop_
_atom_site_aniso_label
_atom_site_aniso_U_11
_atom_site_aniso_U_22
_atom_site_aniso_U_33
_atom_site_aniso_U_23
_atom_site_aniso_U_13
_atom_site_aniso_U_12
Sn1 0.0648(8) 0.0648(8) 0.0354(8) 0.000 0.000 0.000
Se1 0.063(3) 0.104(10) 0.041(2) 0.014(4) -0.003(2) -0.010(4)
Se1' 0.063(2) 0.110(10) 0.040(2) -0.009(4) -0.0021(18) 0.017(4)
Zn1 0.0694(12) 0.0905(15) 0.0385(10) 0.000 0.000 0.0003(9)
N1 0.111(12) 0.062(9) 0.026(6) 0.018(6) 0.004(8) -0.005(9)
C1 0.137(14) 0.089(11) 0.019(7) 0.008(7) 0.003(9) 0.003(11)

loop_
_atom_type_symbol
_atom_type_description
_atom_type_scat_dispersion_real
_atom_type_scat_dispersion_imag
_atom_type_scat_source
C C 0.0033 0.0016 'International Tables Vol C Tables 4.2.6.8 and 6.1.1.4'
H H 0.0000 0.0000 'International Tables Vol C Tables 4.2.6.8 and 6.1.1.4'
N N 0.0061 0.0033 'International Tables Vol C Tables 4.2.6.8 and 6.1.1.4'
O O 0.0106 0.0060 'International Tables Vol C Tables 4.2.6.8 and 6.1.1.4'
Se Se -0.0929 2.2259 'International Tables Vol C Tables 4.2.6.8 and 6.1.1.4'
Sn Sn -0.6537 1.4246 'International Tables Vol C Tables 4.2.6.8 and 6.1.1.4'
Zn Zn 0.2839 1.4301 'International Tables Vol C Tables 4.2.6.8 and 6.1.1.4'

loop_
_geom_angle_atom_site_label_1
_geom_angle_atom_site_label_2
_geom_angle_atom_site_label_3
_geom_angle
_geom_angle_site_symmetry_1
_geom_angle_site_symmetry_3
Se1' Sn1 Se1' 110.9(5) 10_677 .
Se1' Sn1 Se1' 110.9(5) 10_677 4_755
Se1' Sn1 Se1' 106.7(9) . 4_755
Se1' Sn1 Se1' 106.7(9) 10_677 15_646
Se1' Sn1 Se1' 110.9(5) . 15_646
Se1' Sn1 Se1' 110.9(5) 4_755 15_646
Se1' Sn1 Se1 13.20(15) 10_677 10_677
Se1' Sn1 Se1 122.49(14) . 10_677
Se1' Sn1 Se1 99.89(14) 4_755 10_677
Se1' Sn1 Se1 105.35(9) 15_646 10_677
Se1' Sn1 Se1 122.49(14) 10_677 4_755
Se1' Sn1 Se1 105.35(9) . 4_755
Se1' Sn1 Se1 13.20(15) 4_755 4_755
Se1' Sn1 Se1 99.89(13) 15_646 4_755
Se1 Sn1 Se1 110.7(5) 10_677 4_755
Se1' Sn1 Se1 99.89(13) 10_677 .
Se1' Sn1 Se1 13.20(15) . .
Se1' Sn1 Se1 105.35(9) 4_755 .
Se1' Sn1 Se1 122.49(14) 15_646 .
Se1 Sn1 Se1 110.7(5) 10_677 .
Se1 Sn1 Se1 107.1(11) 4_755 .
Se1' Sn1 Se1 105.35(9) 10_677 15_646
Se1' Sn1 Se1 99.89(14) . 15_646
Se1' Sn1 Se1 122.49(14) 4_755 15_646
Se1' Sn1 Se1 13.20(15) 15_646 15_646
Se1 Sn1 Se1 107.1(11) 10_677 15_646
Se1 Sn1 Se1 110.7(5) 4_755 15_646
Se1 Sn1 Se1 110.7(6) . 15_646
Zn1 Se1 Sn1 104.6(4) . .
Zn1 Se1' Sn1 105.0(3) . .
N1 Zn1 N1 86.4(8) 4_655 .
N1 Zn1 Se1 122.7(9) 4_655 4_655
N1 Zn1 Se1 109.9(9) . 4_655
N1 Zn1 Se1 109.9(9) 4_655 .
N1 Zn1 Se1 122.7(9) . .
Se1 Zn1 Se1 105.7(5) 4_655 .
N1 Zn1 Se1' 111.9(10) 4_655 4_655
N1 Zn1 Se1' 120.2(9) . 4_655
Se1 Zn1 Se1' 13.79(16) 4_655 4_655
Se1 Zn1 Se1' 104.22(10) . 4_655
N1 Zn1 Se1' 120.2(9) 4_655 .
N1 Zn1 Se1' 111.9(10) . .
Se1 Zn1 Se1' 104.22(10) 4_655 .
Se1 Zn1 Se1' 13.79(16) . .
Se1' Zn1 Se1' 106.2(5) 4_655 .
C1 N1 Zn1 109.5(10) . .
C1 N1 H1A 109.8 . .
Zn1 N1 H1A 109.8 . .
C1 N1 H1B 109.8 . .
Zn1 N1 H1B 109.8 . .
H1A N1 H1B 108.2 . .
N1 C1 C1 114.4(10) . 4_655
N1 C1 H1C 108.7 . .
C1 C1 H1C 108.7 4_655 .
N1 C1 H1D 108.7 . .
C1 C1 H1D 108.7 4_655 .
H1C C1 H1D 107.6 . .

loop_
_geom_bond_atom_site_label_1
_geom_bond_atom_site_label_2
_geom_bond_distance
_geom_bond_site_symmetry_2
Sn1 Se1' 2.506(11) 10_677
Sn1 Se1' 2.506(11) .
Sn1 Se1' 2.506(11) 4_755
Sn1 Se1' 2.506(11) 15_646
Sn1 Se1 2.525(14) 10_677
Sn1 Se1 2.525(14) 4_755
Sn1 Se1 2.525(14) .
Sn1 Se1 2.525(14) 15_646
Se1 Zn1 2.406(16) .
Se1' Zn1 2.412(14) .
Zn1 N1 2.024(14) 4_655
Zn1 N1 2.024(14) .
Zn1 Se1 2.406(16) 4_655
Zn1 Se1' 2.412(14) 4_655
N1 C1 1.442(9) .
N1 H1A 0.9000 .
N1 H1B 0.9000 .
C1 C1 1.503(10) 4_655
C1 H1C 0.9700 .
C1 H1D 0.9700 .

loop_
_geom_torsion_atom_site_label_1
_geom_torsion_atom_site_label_2
_geom_torsion_atom_site_label_3
_geom_torsion_atom_site_label_4
_geom_torsion
_geom_torsion_site_symmetry_1
_geom_torsion_site_symmetry_4
Se1' Sn1 Se1 Zn1 -65.9(14) 10_677 .
Se1' Sn1 Se1 Zn1 81(3) . .
Se1' Sn1 Se1 Zn1 179.1(19) 4_755 .
Se1' Sn1 Se1 Zn1 51(3) 15_646 .
Se1 Sn1 Se1 Zn1 -74(2) 10_677 .
Se1 Sn1 Se1 Zn1 165.5(18) 4_755 .
Se1 Sn1 Se1 Zn1 44.8(16) 15_646 .
Se1' Sn1 Se1' Zn1 -46.0(16) 10_677 .
Se1' Sn1 Se1' Zn1 -166.8(18) 4_755 .
Se1' Sn1 Se1' Zn1 72(2) 15_646 .
Se1 Sn1 Se1' Zn1 -53(3) 10_677 .
Se1 Sn1 Se1' Zn1 179.5(19) 4_755 .
Se1 Sn1 Se1' Zn1 -81(3) . .
Se1 Sn1 Se1' Zn1 64.7(14) 15_646 .
Sn1 Se1 Zn1 N1 60.4(15) . 4_655
Sn1 Se1 Zn1 N1 -38.4(17) . .
Sn1 Se1 Zn1 Se1 -165.3(19) . 4_655
Sn1 Se1 Zn1 Se1' -179.5(19) . 4_655
Sn1 Se1 Zn1 Se1' -80(2) . .
Sn1 Se1' Zn1 N1 38.6(17) . 4_655
Sn1 Se1' Zn1 N1 -60.3(15) . .
Sn1 Se1' Zn1 Se1 -179(2) . 4_655
Sn1 Se1' Zn1 Se1 83(2) . .
Sn1 Se1' Zn1 Se1' 166.8(19) . 4_655
N1 Zn1 N1 C1 -7.3(12) 4_655 .
Se1 Zn1 N1 C1 -130.8(16) 4_655 .
Se1 Zn1 N1 C1 104.1(17) . .
Se1' Zn1 N1 C1 -120.6(16) 4_655 .
Se1' Zn1 N1 C1 113.8(16) . .
Zn1 N1 C1 C1 21(3) . 4_655
